data_4333513
loop_
_publ_author_name
'Ambrosi, Gianluca'
'Formica, Mauro'
'Fusi, Vieri'
'Giorgi, Luca'
'Macedi, Eleonora'
'Micheloni, Mauro'
'Paoli, Paola'
'Rossi, Patrizia'

_publ_section_title
;
 Polynuclear Complexes: Two Amino--Phenol Macrocycles Spaced by
 Several Linear Polyamines; Synthesis, Binding Properties, and Crystal
 Structure
;
_journal_coden_ASTM INOCAJ
_journal_issue 21
_journal_name_full 'Inorganic Chemistry'
_journal_page_first 10424
_journal_page_last 10434
_journal_paper_doi 10.1021/ic901459b
_journal_volume 48
_journal_year 2009
_chemical_absolute_configuration ad
_chemical_formula_sum 'C36 H71 Cl4 Cu2 N10 O21.5'
_chemical_formula_weight 1256.91
_space_group_IT_number 19
_symmetry_cell_setting orthorhombic
_symmetry_space_group_name_Hall 'P 2ac 2ab'
_symmetry_space_group_name_H-M 'P 21 21 21'
_atom_sites_solution_hydrogens geom
_atom_sites_solution_primary direct
_atom_sites_solution_secondary difmap
_audit_creation_method SHELXL-97
_cell_angle_alpha 90.00
_cell_angle_beta 90.00
_cell_angle_gamma 90.00
_cell_formula_units_Z 8
_cell_length_a 11.2076(7)
_cell_length_b 24.643(2)
_cell_length_c 36.939(3)
_cell_measurement_temperature 150
_cell_volume 10202.1(13)
_computing_cell_refinement
;
CrysAlis RED, Oxford Diffraction Ltd.,
Version 1.171.29.2 (release 20-01-2006 CrysAlis171 .NET)
(compiled Jan 20 2006,12:36:28)
;
_computing_data_collection
;
CrysAlis CCD, Oxford Diffraction Ltd.,
Version 1.171.29.2 (release 20-01-2006 CrysAlis171 .NET)
(compiled Jan 20 2006,12:36:28)
;
_computing_data_reduction
;
CrysAlis RED, Oxford Diffraction Ltd.,
Version 1.171.29.2 (release 20-01-2006 CrysAlis171 .NET)
(compiled Jan 20 2006,12:36:28)
;
_computing_molecular_graphics 'ORTEP-3 (Farruggia, 1997)'
_computing_publication_material 'PARST97 (Nardelli, 1995)'
_computing_structure_refinement 'SHELXL-97 (Sheldrick, 1997)'
_computing_structure_solution 'SIR97 (Altomare, 1999)'
_diffrn_ambient_temperature 150
_diffrn_detector_area_resol_mean 16.4547
_diffrn_measured_fraction_theta_full 0.963
_diffrn_measured_fraction_theta_max 0.963
_diffrn_measurement_device_type 'Xcalibur3 4 circles diffractometer'
_diffrn_measurement_method 'intensity from \w scans'
_diffrn_radiation_monochromator graphite
_diffrn_radiation_source 'Enhance (Cu)X-ray Source'
_diffrn_radiation_type CuK\a
_diffrn_radiation_wavelength 1.54180
_diffrn_reflns_av_R_equivalents 0.0432
_diffrn_reflns_av_sigmaI/netI 0.0670
_diffrn_reflns_limit_h_max 12
_diffrn_reflns_limit_h_min -11
_diffrn_reflns_limit_k_max 27
_diffrn_reflns_limit_k_min -20
_diffrn_reflns_limit_l_max 32
_diffrn_reflns_limit_l_min -40
_diffrn_reflns_number 44110
_diffrn_reflns_theta_full 58.92
_diffrn_reflns_theta_max 58.92
_diffrn_reflns_theta_min 4.12
_exptl_absorpt_coefficient_mu 3.721
_exptl_absorpt_correction_T_max 0.181
_exptl_absorpt_correction_T_min 0.116
_exptl_absorpt_correction_type empirical
_exptl_absorpt_process_details
;
CrysAlis RED, Oxford Diffraction Ltd.,
Version 1.171.29.2 (release 20-01-2006 CrysAlis171 .NET)
(compiled Jan 20 2006,12:36:28)
;
_exptl_crystal_density_diffrn 1.637
_exptl_crystal_density_method 'not measured'
_exptl_crystal_F_000 5240
_exptl_crystal_size_max 0.6
_exptl_crystal_size_mid 0.54
_exptl_crystal_size_min 0.42
_refine_diff_density_max 1.286
_refine_diff_density_min -0.998
_refine_diff_density_rms 0.102
_refine_ls_abs_structure_details 'Flack H D (1983), Acta Cryst. A39, 876-881'
_refine_ls_abs_structure_Flack 0.330(19)
_refine_ls_extinction_method none
_refine_ls_goodness_of_fit_ref 0.995
_refine_ls_hydrogen_treatment constr
_refine_ls_matrix_type full
_refine_ls_number_parameters 1325
_refine_ls_number_reflns 13765
_refine_ls_number_restraints 0
_refine_ls_restrained_S_all 0.995
_refine_ls_R_factor_all 0.0821
_refine_ls_R_factor_gt 0.0592
_refine_ls_shift/su_max 0.007
_refine_ls_shift/su_mean 0.001
_refine_ls_structure_factor_coef Fsqd
_refine_ls_weighting_details 'calc w=1/[\s^2^(Fo^2^)+(0.1087P)^2^+0.0000P] where P=(Fo^2^+2Fc^2^)/3'
_refine_ls_weighting_scheme calc
_refine_ls_wR_factor_gt 0.1507
_refine_ls_wR_factor_ref 0.1635
_reflns_number_gt 9850
_reflns_number_total 13765
_reflns_threshold_expression >2sigma(I)
_cod_duplicate_entry 4303506
_cod_data_source_file ic901459bsup1.cif
_cod_data_source_block 8
_cod_original_sg_symbol_H-M P212121
_cod_database_code 4333513

loop_
_symmetry_equiv_pos_as_xyz
'x, y, z'
'-x+1/2, -y, z+1/2'
'x+1/2, -y+1/2, -z'
'-x, y+1/2, -z+1/2'

loop_
_atom_site_label
_atom_site_type_symbol
_atom_site_fract_x
_atom_site_fract_y
_atom_site_fract_z
_atom_site_U_iso_or_equiv
_atom_site_adp_type
_atom_site_occupancy
_atom_site_symmetry_multiplicity
_atom_site_calc_flag
_atom_site_refinement_flags
Cu1A Cu 0.50060(10) 0.63665(4) 0.38866(3) 0.0229(3) Uani 1 1 d .
Cu2A Cu 0.22855(9) 0.81442(5) 0.38722(3) 0.0231(3) Uani 1 1 d .
O1A O 0.4208(4) 0.6697(2) 0.34668(13) 0.0240(13) Uani 1 1 d .
O2A O 0.3998(5) 0.8081(2) 0.39565(12) 0.0226(13) Uani 1 1 d .
N1A N 0.3542(6) 0.5709(3) 0.28380(17) 0.0359(18) Uani 1 1 d .
H1A1 H 0.4106 0.5645 0.2670 0.043 Uiso 1 1 calc R
H1A2 H 0.2904 0.5504 0.2781 0.043 Uiso 1 1 calc R
N2A N 0.5725(6) 0.5686(3) 0.36130(17) 0.0289(17) Uani 1 1 d .
N3A N 0.6712(6) 0.6752(3) 0.37135(16) 0.0278(17) Uani 1 1 d .
H3NA H 0.7154 0.6830 0.3913 0.033 Uiso 1 1 calc R
N4A N 0.5156(6) 0.5880(3) 0.43255(16) 0.0261(16) Uani 1 1 d .
H4NA H 0.4399 0.5817 0.4404 0.031 Uiso 1 1 calc R
N5A N 0.4332(5) 0.6976(3) 0.42081(15) 0.0194(15) Uani 1 1 d .
H5NA H 0.4400 0.7279 0.4068 0.023 Uiso 1 1 calc R
N6A N 0.2213(5) 0.7337(3) 0.37410(15) 0.0211(15) Uani 1 1 d .
H6NA H 0.2911 0.7272 0.3623 0.025 Uiso 1 1 calc R
N7A N 0.0510(6) 0.8123(3) 0.39920(17) 0.0316(17) Uani 1 1 d .
H7NA H 0.0422 0.7879 0.4175 0.038 Uiso 1 1 calc R
N8A N 0.2683(6) 0.8498(3) 0.33204(16) 0.0285(17) Uani 1 1 d .
H8NA H 0.2086 0.8405 0.3165 0.034 Uiso 1 1 calc R
N9A N 0.2148(6) 0.8963(3) 0.40214(17) 0.0272(17) Uani 1 1 d .
N10A N 0.4919(6) 0.9023(3) 0.45821(16) 0.0244(16) Uani 1 1 d .
H10E H 0.5074 0.9037 0.4821 0.029 Uiso 1 1 calc R
H10F H 0.5139 0.9343 0.4487 0.029 Uiso 1 1 calc R
C1A C 0.4754(7) 0.6842(3) 0.3158(2) 0.0249(19) Uani 1 1 d .
C2A C 0.5816(7) 0.7153(3) 0.31661(19) 0.023(2) Uani 1 1 d .
C3A C 0.6272(8) 0.7339(4) 0.2842(2) 0.040(2) Uani 1 1 d .
H3A H 0.6937 0.7565 0.2843 0.048 Uiso 1 1 calc R
C4A C 0.5760(8) 0.7195(4) 0.2513(2) 0.040(3) Uani 1 1 d .
H4A H 0.6079 0.7326 0.2297 0.048 Uiso 1 1 calc R
C5A C 0.4791(8) 0.6863(4) 0.2506(2) 0.034(2) Uani 1 1 d .
H5A H 0.4473 0.6753 0.2285 0.041 Uiso 1 1 calc R
C6A C 0.4274(8) 0.6686(3) 0.2826(2) 0.029(2) Uani 1 1 d .
C7A C 0.3183(8) 0.6300(4) 0.2814(2) 0.035(2) Uani 1 1 d .
H7A1 H 0.2652 0.6386 0.3014 0.042 Uiso 1 1 calc R
H7A2 H 0.2748 0.6360 0.2591 0.042 Uiso 1 1 calc R
C8A C 0.4017(7) 0.5524(4) 0.3206(2) 0.030(2) Uani 1 1 d .
H8A1 H 0.3644 0.5737 0.3395 0.035 Uiso 1 1 calc R
H8A2 H 0.3802 0.5147 0.3244 0.035 Uiso 1 1 calc R
C9A C 0.5359(7) 0.5583(4) 0.32314(19) 0.026(2) Uani 1 1 d .
H9A1 H 0.5739 0.5254 0.3144 0.031 Uiso 1 1 calc R
H9A2 H 0.5619 0.5882 0.3080 0.031 Uiso 1 1 calc R
C10A C 0.7066(7) 0.5764(4) 0.3611(2) 0.030(2) Uani 1 1 d .
H10A H 0.7432 0.5505 0.3448 0.036 Uiso 1 1 calc R
H10B H 0.7382 0.5701 0.3852 0.036 Uiso 1 1 calc R
C11A C 0.7365(7) 0.6342(3) 0.3489(2) 0.028(2) Uani 1 1 d .
H11A H 0.8217 0.6403 0.3511 0.034 Uiso 1 1 calc R
H11B H 0.7148 0.6387 0.3237 0.034 Uiso 1 1 calc R
C12A C 0.6474(7) 0.7257(3) 0.3515(2) 0.026(2) Uani 1 1 d .
H12A H 0.7224 0.7437 0.3462 0.031 Uiso 1 1 calc R
H12B H 0.6003 0.7498 0.3666 0.031 Uiso 1 1 calc R
C13A C 0.5429(8) 0.5216(3) 0.3845(2) 0.038(2) Uani 1 1 d .
H13A H 0.4592 0.5125 0.3816 0.046 Uiso 1 1 calc R
H13B H 0.5897 0.4905 0.3770 0.046 Uiso 1 1 calc R
C14A C 0.5669(8) 0.5333(3) 0.4230(2) 0.030(2) Uani 1 1 d .
H14A H 0.6522 0.5332 0.4273 0.036 Uiso 1 1 calc R
H14B H 0.5310 0.5055 0.4380 0.036 Uiso 1 1 calc R
C15A C 0.5812(8) 0.6109(3) 0.4638(2) 0.033(2) Uani 1 1 d .
H15A H 0.6619 0.6196 0.4563 0.040 Uiso 1 1 calc R
H15B H 0.5863 0.5836 0.4827 0.040 Uiso 1 1 calc R
C16A C 0.5234(8) 0.6611(3) 0.47902(19) 0.028(2) Uani 1 1 d .
H16A H 0.5686 0.6729 0.5000 0.033 Uiso 1 1 calc R
H16B H 0.4437 0.6518 0.4872 0.033 Uiso 1 1 calc R
C17A C 0.5144(8) 0.7086(3) 0.4521(2) 0.029(2) Uani 1 1 d .
H17A H 0.4860 0.7405 0.4648 0.035 Uiso 1 1 calc R
H17B H 0.5935 0.7167 0.4429 0.035 Uiso 1 1 calc R
C18A C 0.3072(7) 0.6983(3) 0.4327(2) 0.027(2) Uani 1 1 d .
H18A H 0.2915 0.7329 0.4443 0.032 Uiso 1 1 calc R
H18B H 0.2965 0.6703 0.4509 0.032 Uiso 1 1 calc R
C19A C 0.2161(7) 0.6900(3) 0.4036(2) 0.028(2) Uani 1 1 d .
H19A H 0.1372 0.6900 0.4144 0.033 Uiso 1 1 calc R
H19B H 0.2287 0.6547 0.3926 0.033 Uiso 1 1 calc R
C20A C 0.1284(7) 0.7239(4) 0.3467(2) 0.030(2) Uani 1 1 d .
H20A H 0.1347 0.6866 0.3385 0.037 Uiso 1 1 calc R
H20B H 0.1436 0.7472 0.3260 0.037 Uiso 1 1 calc R
C21A C 0.0025(7) 0.7337(4) 0.3597(2) 0.034(2) Uani 1 1 d .
H21A H -0.0529 0.7223 0.3410 0.041 Uiso 1 1 calc R
H21B H -0.0120 0.7116 0.3810 0.041 Uiso 1 1 calc R
C22A C -0.0214(8) 0.7922(4) 0.3689(2) 0.037(2) Uani 1 1 d .
H22A H -0.0055 0.8144 0.3477 0.044 Uiso 1 1 calc R
H22B H -0.1051 0.7963 0.3750 0.044 Uiso 1 1 calc R
C23A C 0.0052(8) 0.8660(4) 0.4134(2) 0.038(2) Uani 1 1 d .
H23A H -0.0529 0.8599 0.4324 0.045 Uiso 1 1 calc R
H23B H -0.0330 0.8862 0.3941 0.045 Uiso 1 1 calc R
C24A C 0.1116(8) 0.8979(4) 0.4282(2) 0.035(2) Uani 1 1 d .
H24A H 0.0882 0.9353 0.4323 0.041 Uiso 1 1 calc R
H24B H 0.1360 0.8825 0.4512 0.041 Uiso 1 1 calc R
C25A C 0.1815(8) 0.9267(4) 0.3676(2) 0.036(2) Uani 1 1 d .
C26A C 0.2671(7) 0.9091(3) 0.3373(2) 0.029(2) Uani 1 1 d .
H26A H 0.2435 0.9265 0.3149 0.035 Uiso 1 1 calc R
H26B H 0.3471 0.9213 0.3432 0.035 Uiso 1 1 calc R
C27A C 0.3792(7) 0.8268(3) 0.31913(19) 0.027(2) Uani 1 1 d .
H27A H 0.3920 0.8376 0.2942 0.032 Uiso 1 1 calc R
H27B H 0.3743 0.7875 0.3198 0.032 Uiso 1 1 calc R
C28A C 0.4819(7) 0.8453(3) 0.3417(2) 0.026(2) Uani 1 1 d .
C29A C 0.5807(8) 0.8716(4) 0.3263(2) 0.036(2) Uani 1 1 d .
H29A H 0.5840 0.8749 0.3012 0.043 Uiso 1 1 calc R
C30A C 0.6750(8) 0.8932(4) 0.3469(3) 0.042(3) Uani 1 1 d .
H30A H 0.7395 0.9102 0.3358 0.050 Uiso 1 1 calc R
C31A C 0.6685(8) 0.8884(3) 0.3843(3) 0.036(2) Uani 1 1 d .
H31A H 0.7278 0.9041 0.3985 0.043 Uiso 1 1 calc R
C32A C 0.5751(7) 0.8606(3) 0.4013(2) 0.0242(19) Uani 1 1 d .
C33A C 0.4824(7) 0.8387(3) 0.3795(2) 0.0212(19) Uani 1 1 d .
C34A C 0.5709(8) 0.8579(4) 0.4415(2) 0.036(2) Uani 1 1 d .
H34A H 0.6512 0.8614 0.4510 0.043 Uiso 1 1 calc R
H34B H 0.5406 0.8226 0.4487 0.043 Uiso 1 1 calc R
C35A C 0.3604(8) 0.8964(3) 0.4535(2) 0.029(2) Uani 1 1 d .
H35A H 0.3197 0.9130 0.4739 0.035 Uiso 1 1 calc R
H35B H 0.3396 0.8582 0.4530 0.035 Uiso 1 1 calc R
C36A C 0.3193(7) 0.9233(3) 0.4185(2) 0.027(2) Uani 1 1 d .
H36A H 0.2994 0.9609 0.4235 0.032 Uiso 1 1 calc R
H36B H 0.3846 0.9229 0.4013 0.032 Uiso 1 1 calc R
Cu1B Cu 0.05819(11) 0.63949(5) 0.11334(3) 0.0289(3) Uani 1 1 d .
Cu2B Cu -0.20941(9) 0.81708(5) 0.11156(3) 0.0233(3) Uani 1 1 d .
O1B O -0.0142(5) 0.6764(3) 0.15514(14) 0.0360(15) Uani 1 1 d .
O2B O -0.0406(5) 0.8094(2) 0.10130(13) 0.0246(13) Uani 1 1 d .
N1B N -0.0820(13) 0.5871(7) 0.2154(3) 0.188(10) Uani 1 1 d .
H1B1 H -0.0451 0.5757 0.2357 0.226 Uiso 1 1 calc R
H1B2 H -0.1547 0.5717 0.2160 0.226 Uiso 1 1 calc R
N2B N 0.1283(7) 0.5729(3) 0.1428(2) 0.042(2) Uani 1 1 d .
N3B N 0.2346(5) 0.6755(2) 0.12701(16) 0.0217(15) Uani 1 1 d .
H3NB H 0.2746 0.6812 0.1059 0.026 Uiso 1 1 calc R
N4B N 0.0660(8) 0.5869(3) 0.0712(2) 0.049(2) Uani 1 1 d .
H4NB H -0.0102 0.5831 0.0631 0.059 Uiso 1 1 calc R
N5B N -0.0033(6) 0.6983(3) 0.07961(15) 0.0236(16) Uani 1 1 d .
H5NB H 0.0062 0.7293 0.0927 0.028 Uiso 1 1 calc R
N6B N -0.2121(6) 0.7371(3) 0.12604(16) 0.0281(17) Uani 1 1 d .
H6NB H -0.1406 0.7313 0.1371 0.034 Uiso 1 1 calc R
N7B N -0.3859(6) 0.8140(3) 0.10066(17) 0.0286(17) Uani 1 1 d .
H7NB H -0.3964 0.7891 0.0828 0.034 Uiso 1 1 calc R
N8B N -0.1691(6) 0.8523(3) 0.16564(16) 0.0302(18) Uani 1 1 d .
H8NB H -0.2267 0.8426 0.1818 0.036 Uiso 1 1 calc R
N9B N -0.2240(6) 0.8977(3) 0.09608(15) 0.0232(16) Uani 1 1 d .
N10B N 0.0542(6) 0.9031(3) 0.03836(18) 0.0343(18) Uani 1 1 d .
H1OG H 0.0684 0.9044 0.0144 0.041 Uiso 1 1 calc R
H1OH H 0.0779 0.9349 0.0479 0.041 Uiso 1 1 calc R
C1B C 0.0473(8) 0.6942(4) 0.1841(2) 0.031(2) Uani 1 1 d .
C2B C 0.1545(7) 0.7230(3) 0.18094(19) 0.024(2) Uani 1 1 d .
C3B C 0.2047(9) 0.7442(3) 0.2119(2) 0.040(2) Uani 1 1 d .
H3B H 0.2755 0.7637 0.2098 0.048 Uiso 1 1 calc R
C4B C 0.1554(10) 0.7380(5) 0.2451(2) 0.049(3) Uani 1 1 d .
H4B H 0.1894 0.7550 0.2651 0.059 Uiso 1 1 calc R
C5B C 0.0575(10) 0.7074(5) 0.2491(2) 0.050(3) Uani 1 1 d .
H5B H 0.0257 0.7019 0.2721 0.060 Uiso 1 1 calc R
C6B C 0.0028(8) 0.6836(4) 0.2190(2) 0.048(3) Uani 1 1 d .
C7B C -0.1069(7) 0.6461(5) 0.2228(3) 0.058(4) Uani 1 1 d .
H7B1 H -0.1382 0.6495 0.2472 0.070 Uiso 1 1 calc R
H7B2 H -0.1682 0.6584 0.2062 0.070 Uiso 1 1 calc R
C8B C -0.0281(13) 0.5615(6) 0.1901(7) 0.184(12) Uani 1 1 d .
H8B1 H -0.0727 0.5713 0.1686 0.221 Uiso 1 1 calc R
H8B2 H -0.0484 0.5239 0.1948 0.221 Uiso 1 1 calc R
C9B C 0.0831(15) 0.5587(5) 0.1784(3) 0.095(6) Uani 1 1 d .
H9B1 H 0.1072 0.5213 0.1822 0.114 Uiso 1 1 calc R
H9B2 H 0.1294 0.5802 0.1953 0.114 Uiso 1 1 calc R
C10B C 0.2567(14) 0.5843(6) 0.1466(7) 0.229(15) Uani 1 1 d .
H10C H 0.2829 0.5657 0.1683 0.275 Uiso 1 1 calc R
H10D H 0.2959 0.5664 0.1264 0.275 Uiso 1 1 calc R
C11B C 0.3029(8) 0.6357(3) 0.1483(2) 0.030(2) Uani 1 1 d .
H11C H 0.3845 0.6351 0.1395 0.036 Uiso 1 1 calc R
H11D H 0.3046 0.6474 0.1733 0.036 Uiso 1 1 calc R
C12B C 0.2165(7) 0.7289(3) 0.14473(19) 0.0249(19) Uani 1 1 d .
H12C H 0.1689 0.7519 0.1291 0.030 Uiso 1 1 calc R
H12D H 0.2932 0.7464 0.1483 0.030 Uiso 1 1 calc R
C13B C 0.1155(13) 0.5260(4) 0.1192(3) 0.082(5) Uani 1 1 d .
H13C H 0.1841 0.5029 0.1234 0.098 Uiso 1 1 calc R
H13D H 0.0460 0.5061 0.1275 0.098 Uiso 1 1 calc R
C14B C 0.1045(15) 0.5322(4) 0.0832(4) 0.110(6) Uani 1 1 d .
H14C H 0.0473 0.5058 0.0743 0.132 Uiso 1 1 calc R
H14D H 0.1808 0.5241 0.0720 0.132 Uiso 1 1 calc R
C15B C 0.1359(9) 0.6065(4) 0.0399(3) 0.052(3) Uani 1 1 d .
H15C H 0.1380 0.5783 0.0216 0.062 Uiso 1 1 calc R
H15D H 0.2172 0.6134 0.0476 0.062 Uiso 1 1 calc R
C16B C 0.0847(8) 0.6576(4) 0.0237(2) 0.036(2) Uani 1 1 d .
H16C H 0.1331 0.6674 0.0029 0.043 Uiso 1 1 calc R
H16D H 0.0053 0.6494 0.0148 0.043 Uiso 1 1 calc R
C17B C 0.0759(7) 0.7064(3) 0.04803(18) 0.0216(19) Uani 1 1 d .
H17C H 0.1551 0.7156 0.0566 0.026 Uiso 1 1 calc R
H17D H 0.0466 0.7369 0.0340 0.026 Uiso 1 1 calc R
C18B C -0.1309(7) 0.7008(3) 0.0676(2) 0.029(2) Uani 1 1 d .
H18C H -0.1439 0.6730 0.0494 0.034 Uiso 1 1 calc R
H18D H -0.1450 0.7357 0.0562 0.034 Uiso 1 1 calc R
C19B C -0.2211(7) 0.6931(3) 0.0976(2) 0.028(2) Uani 1 1 d .
H19C H -0.3008 0.6933 0.0874 0.034 Uiso 1 1 calc R
H19D H -0.2083 0.6581 0.1089 0.034 Uiso 1 1 calc R
C20B C -0.3045(7) 0.7272(4) 0.1553(2) 0.030(2) Uani 1 1 d .
H20C H -0.2870 0.7503 0.1758 0.036 Uiso 1 1 calc R
H20D H -0.2985 0.6898 0.1633 0.036 Uiso 1 1 calc R
C21B C -0.4333(7) 0.7381(4) 0.1427(2) 0.032(2) Uani 1 1 d .
H21C H -0.4498 0.7150 0.1220 0.039 Uiso 1 1 calc R
H21D H -0.4871 0.7273 0.1620 0.039 Uiso 1 1 calc R
C22B C -0.4620(8) 0.7966(4) 0.1322(2) 0.033(2) Uani 1 1 d .
C23B C -0.4316(7) 0.8682(4) 0.0864(2) 0.034(2) Uani 1 1 d .
H23C H -0.4913 0.8621 0.0679 0.041 Uiso 1 1 calc R
H23D H -0.4683 0.8886 0.1059 0.041 Uiso 1 1 calc R
C24B C -0.3292(7) 0.8996(3) 0.0710(2) 0.026(2) Uani 1 1 d .
H24C H -0.3531 0.9371 0.0673 0.031 Uiso 1 1 calc R
H24D H -0.3071 0.8845 0.0477 0.031 Uiso 1 1 calc R
C25B C -0.2530(7) 0.9281(3) 0.1308(2) 0.027(2) Uani 1 1 d .
H25A H -0.2477 0.9668 0.1265 0.032 Uiso 1 1 calc R
H25B H -0.3341 0.9198 0.1381 0.032 Uiso 1 1 calc R
C26B C -0.1680(8) 0.9125(3) 0.1609(2) 0.032(2) Uani 1 1 d .
H26C H -0.0879 0.9246 0.1550 0.039 Uiso 1 1 calc R
H26D H -0.1920 0.9300 0.1833 0.039 Uiso 1 1 calc R
C27B C -0.0516(8) 0.8318(4) 0.1779(2) 0.035(2) Uani 1 1 d .
H27C H -0.0548 0.7925 0.1791 0.043 Uiso 1 1 calc R
H27D H -0.0366 0.8452 0.2022 0.043 Uiso 1 1 calc R
C28B C 0.0496(7) 0.8479(3) 0.1541(2) 0.028(2) Uani 1 1 d .
C29B C 0.1485(9) 0.8757(4) 0.1689(2) 0.040(2) Uani 1 1 d .
H29B H 0.1517 0.8812 0.1938 0.048 Uiso 1 1 calc R
C30B C 0.2307(7) 0.8893(3) 0.1114(3) 0.041(2) Uani 1 1 d .
H30B H 0.2902 0.9042 0.0969 0.049 Uiso 1 1 calc R
C31B C 0.1353(7) 0.8620(3) 0.0947(2) 0.0256(19) Uani 1 1 d .
C32B C 0.0474(7) 0.8395(3) 0.1165(2) 0.0246(19) Uani 1 1 d .
C33B C 0.2390(8) 0.8947(4) 0.1480(3) 0.044(3) Uani 1 1 d .
H33B H 0.3054 0.9111 0.1584 0.053 Uiso 1 1 calc R
C34B C 0.1270(8) 0.8581(4) 0.0547(2) 0.034(2) Uani 1 1 d .
H34C H 0.0914 0.8235 0.0483 0.041 Uiso 1 1 calc R
H34D H 0.2067 0.8591 0.0445 0.041 Uiso 1 1 calc R
C35B C -0.0818(8) 0.8965(4) 0.0446(2) 0.033(2) Uani 1 1 d .
H35C H -0.1247 0.9113 0.0240 0.040 Uiso 1 1 calc R
H35D H -0.1011 0.8582 0.0464 0.040 Uiso 1 1 calc R
C36B C -0.1210(7) 0.9247(3) 0.07836(19) 0.028(2) Uani 1 1 d .
H36C H -0.0548 0.9260 0.0952 0.034 Uiso 1 1 calc R
H36D H -0.1427 0.9618 0.0725 0.034 Uiso 1 1 calc R
Cl1A Cl 0.36301(18) 0.77518(9) 0.54120(5) 0.0336(5) Uani 1 1 d .
O11A O 0.3133(5) 0.7877(3) 0.50635(14) 0.0430(17) Uani 1 1 d .
O12A O 0.4878(5) 0.7636(2) 0.53767(14) 0.0343(15) Uani 1 1 d .
O13A O 0.3027(6) 0.7290(3) 0.55724(18) 0.0529(18) Uani 1 1 d .
O14A O 0.3484(5) 0.8211(3) 0.56522(15) 0.0457(17) Uani 1 1 d .
Cl2A Cl 0.4780(3) 0.40567(12) 0.28193(7) 0.0659(8) Uani 1 1 d .
O21A O 0.5829(10) 0.4075(8) 0.2652(2) 0.218(9) Uani 1 1 d .
O22A O 0.4879(5) 0.4215(2) 0.31878(14) 0.0377(15) Uani 1 1 d .
O23A O 0.4184(13) 0.3525(4) 0.2814(2) 0.138(5) Uani 1 1 d .
O24A O 0.3919(7) 0.4418(3) 0.2639(2) 0.081(3) Uani 1 1 d .
Cl3A Cl 0.7579(2) 0.95829(10) 0.51054(7) 0.0454(6) Uani 1 1 d .
O31A O 0.6574(6) 0.9903(3) 0.50103(17) 0.061(2) Uani 1 1 d .
O32A O 0.7382(8) 0.9290(4) 0.5424(3) 0.121(4) Uani 1 1 d .
O33A O 0.8563(7) 0.9937(3) 0.5175(2) 0.083(3) Uani 1 1 d .
O34A O 0.7924(9) 0.9234(4) 0.4832(3) 0.116(4) Uani 1 1 d .
Cl4A Cl 0.5417(3) 0.93454(11) 0.64581(9) 0.0708(9) Uani 1 1 d .
O41A O 0.5007(5) 0.8988(3) 0.61797(16) 0.0455(16) Uani 1 1 d .
O42A O 0.4801(7) 0.9853(3) 0.64293(19) 0.066(2) Uani 1 1 d .
O43A O 0.6616(8) 0.9427(4) 0.6452(4) 0.150(5) Uani 1 1 d .
O44A O 0.5137(10) 0.9114(4) 0.6820(2) 0.119(4) Uani 1 1 d .
Cl1B Cl -0.07604(19) 0.77378(9) -0.04157(5) 0.0314(5) Uani 1 1 d .
O11B O -0.1245(6) 0.7864(3) -0.00742(14) 0.0440(17) Uani 1 1 d .
O12B O 0.0512(5) 0.7606(2) -0.03811(14) 0.0360(15) Uani 1 1 d .
O13B O -0.1364(5) 0.7292(2) -0.05838(17) 0.0464(17) Uani 1 1 d .
O14B O -0.0878(5) 0.8208(2) -0.06510(14) 0.0420(17) Uani 1 1 d .
Cl2B Cl 0.0206(3) 0.39999(19) 0.22065(6) 0.0940(14) Uani 1 1 d .
O21B O -0.0750(10) 0.4377(10) 0.2362(3) 0.236(10) Uani 1 1 d .
O22B O 0.0420(5) 0.4219(3) 0.18604(15) 0.0527(19) Uani 1 1 d .
O23B O -0.0280(13) 0.3528(6) 0.2198(3) 0.212(10) Uani 1 1 d .
O24B O 0.1188(7) 0.4072(5) 0.24435(18) 0.100(4) Uani 1 1 d .
Cl3B Cl 0.3197(2) 0.95959(9) -0.01317(6) 0.0368(6) Uani 1 1 d .
O31B O 0.2160(6) 0.9917(3) -0.00468(15) 0.055(2) Uani 1 1 d .
O32B O 0.3006(6) 0.9290(4) -0.04553(19) 0.081(3) Uani 1 1 d .
O33B O 0.4181(6) 0.9945(3) -0.01947(19) 0.066(2) Uani 1 1 d .
O34B O 0.3495(7) 0.9253(3) 0.0164(2) 0.080(3) Uani 1 1 d .
Cl4B Cl 0.1263(3) 0.93115(10) -0.14447(6) 0.0479(7) Uani 1 1 d .
O41B O 0.0776(5) 0.8974(2) -0.11769(15) 0.0408(15) Uani 1 1 d .
O42B O 0.2481(7) 0.9413(3) -0.1361(3) 0.120(4) Uani 1 1 d .
O43B O 0.0602(7) 0.9814(3) -0.14655(17) 0.0565(19) Uani 1 1 d .
O44B O 0.1181(13) 0.9040(3) -0.17812(19) 0.137(5) Uani 1 1 d .
O1WA O 0.4854(6) 0.9066(3) 0.53550(15) 0.0446(17) Uani 1 1 d .
O1WB O 0.0476(6) 0.9084(2) -0.03834(15) 0.0413(16) Uani 1 1 d .
O2WA O 0.5600(5) 1.0012(2) 0.42522(15) 0.0360(15) Uani 1 1 d .
O2WB O 0.1185(5) 1.0021(2) 0.07048(15) 0.0382(15) Uani 1 1 d .
O3WA O 0.5019(8) 0.5274(3) 0.2298(2) 0.092(3) Uani 1 1 d .
O3WB O -0.2571(8) 0.5356(6) 0.2517(2) 0.142(5) Uani 1 1 d .
O4W O 0.1369(9) 0.5222(4) 0.2633(2) 0.114(4) Uani 1 1 d .

loop_
_atom_site_aniso_label
_atom_site_aniso_U_11
_atom_site_aniso_U_22
_atom_site_aniso_U_33
_atom_site_aniso_U_23
_atom_site_aniso_U_13
_atom_site_aniso_U_12
Cu1A 0.0282(7) 0.0226(7) 0.0179(6) -0.0017(6) 0.0008(5) -0.0002(5)
Cu2A 0.0212(7) 0.0264(7) 0.0217(6) -0.0011(6) -0.0017(5) -0.0005(5)
O1A 0.024(3) 0.027(3) 0.021(3) 0.000(2) 0.003(2) -0.001(3)
O2A 0.026(3) 0.023(3) 0.019(3) -0.005(2) -0.005(2) -0.004(3)
N1A 0.033(4) 0.037(5) 0.038(4) -0.011(4) -0.004(3) -0.004(4)
N2A 0.023(4) 0.026(4) 0.038(4) -0.005(3) -0.006(3) -0.004(3)
N3A 0.037(4) 0.029(4) 0.017(3) 0.004(3) -0.008(3) 0.003(4)
N4A 0.032(4) 0.024(4) 0.023(4) -0.013(3) 0.007(3) -0.001(3)
N5A 0.017(4) 0.025(4) 0.016(3) -0.001(3) -0.001(3) -0.004(3)
N6A 0.015(4) 0.026(4) 0.023(4) -0.006(3) -0.001(3) -0.001(3)
N7A 0.031(4) 0.034(4) 0.030(4) -0.002(3) -0.003(3) -0.004(4)
N8A 0.024(4) 0.033(4) 0.029(4) 0.000(3) -0.003(3) -0.005(3)
N9A 0.023(4) 0.027(4) 0.031(4) -0.005(3) -0.001(3) 0.004(3)
N10A 0.033(4) 0.026(4) 0.015(3) -0.002(3) -0.005(3) -0.002(4)
C1A 0.027(5) 0.025(5) 0.022(5) -0.003(4) -0.005(4) 0.007(4)
C2A 0.027(5) 0.031(5) 0.012(4) 0.004(4) 0.005(3) 0.002(4)
C3A 0.033(5) 0.053(7) 0.034(5) 0.006(5) 0.009(4) 0.008(5)
C4A 0.044(7) 0.059(7) 0.018(5) 0.003(4) -0.001(4) 0.004(6)
C5A 0.039(6) 0.037(6) 0.026(5) -0.003(4) 0.002(4) 0.005(5)
C6A 0.037(5) 0.022(5) 0.028(5) -0.007(4) 0.003(4) 0.008(4)
C7A 0.041(5) 0.039(6) 0.026(5) -0.013(4) -0.009(4) 0.009(5)
C8A 0.024(5) 0.043(6) 0.021(4) -0.004(4) 0.001(3) -0.002(4)
C9A 0.030(5) 0.033(5) 0.016(4) 0.000(4) 0.002(3) -0.004(4)
C10A 0.025(5) 0.041(6) 0.023(5) 0.002(4) -0.005(3) 0.009(5)
C11A 0.017(4) 0.030(5) 0.038(5) 0.005(4) 0.003(4) -0.005(4)
C12A 0.021(4) 0.025(5) 0.032(5) 0.009(4) -0.005(3) -0.003(4)
C13A 0.041(5) 0.027(5) 0.046(6) -0.001(5) 0.008(4) 0.003(4)
C14A 0.044(6) 0.021(5) 0.026(5) -0.004(4) -0.004(4) 0.005(4)
C15A 0.050(6) 0.024(5) 0.025(5) 0.009(4) -0.005(4) 0.002(5)
C16A 0.050(6) 0.021(5) 0.013(4) 0.006(4) -0.011(4) 0.006(4)
C17A 0.035(5) 0.032(5) 0.020(5) -0.002(4) 0.000(4) -0.003(4)
C18A 0.036(5) 0.024(5) 0.020(5) -0.007(4) 0.000(4) -0.002(4)
C19A 0.040(6) 0.023(5) 0.020(4) 0.001(4) 0.008(4) -0.006(4)
C20A 0.033(5) 0.037(6) 0.021(5) -0.001(4) -0.002(4) -0.008(5)
C21A 0.032(5) 0.050(6) 0.021(5) -0.007(4) -0.020(4) 0.009(5)
C22A 0.028(5) 0.047(6) 0.036(5) -0.010(4) -0.013(4) -0.001(5)
C23A 0.037(6) 0.032(6) 0.044(6) -0.006(5) 0.008(4) 0.001(5)
C24A 0.038(6) 0.034(6) 0.031(5) -0.009(4) 0.006(4) 0.014(5)
C25A 0.039(6) 0.038(6) 0.032(5) 0.007(4) -0.005(4) 0.004(5)
C26A 0.036(5) 0.019(5) 0.032(5) 0.007(4) -0.004(4) -0.009(4)
C27A 0.035(5) 0.034(5) 0.011(4) -0.002(4) 0.001(3) 0.003(4)
C28A 0.028(5) 0.028(5) 0.022(5) 0.003(4) 0.008(4) 0.006(4)
C29A 0.037(6) 0.039(6) 0.032(5) -0.012(4) -0.001(4) -0.009(5)
C30A 0.033(6) 0.034(6) 0.059(7) -0.007(5) 0.009(5) -0.002(5)
C31A 0.033(5) 0.028(5) 0.047(6) -0.012(5) -0.008(5) -0.004(4)
C32A 0.021(5) 0.026(5) 0.026(5) -0.004(4) -0.001(3) -0.004(4)
C33A 0.021(5) 0.017(4) 0.025(5) -0.003(4) 0.007(3) -0.001(4)
C34A 0.041(6) 0.030(6) 0.036(5) 0.006(4) -0.016(4) -0.001(5)
C35A 0.041(6) 0.022(5) 0.025(5) 0.002(4) -0.004(4) 0.000(4)
C36A 0.028(5) 0.028(5) 0.024(5) -0.002(4) -0.007(4) 0.004(4)
Cu1B 0.0359(7) 0.0275(7) 0.0234(6) 0.0049(6) -0.0108(5) -0.0070(6)
Cu2B 0.0220(7) 0.0272(7) 0.0208(6) 0.0007(5) 0.0013(5) -0.0016(6)
O1B 0.029(3) 0.056(4) 0.023(3) 0.008(3) -0.007(3) -0.009(3)
O2B 0.025(3) 0.023(3) 0.025(3) -0.006(2) -0.003(2) 0.003(3)
N1B 0.148(13) 0.28(2) 0.140(12) -0.183(14) 0.102(10) -0.152(14)
N2B 0.036(5) 0.030(5) 0.059(5) 0.007(4) -0.031(4) -0.017(4)
N3B 0.026(4) 0.022(4) 0.017(3) -0.003(3) 0.006(3) 0.001(3)
N4B 0.079(6) 0.017(4) 0.052(5) 0.000(4) -0.036(5) -0.001(4)
N5B 0.037(4) 0.020(4) 0.014(3) 0.000(3) -0.004(3) 0.000(3)
N6B 0.029(4) 0.039(5) 0.016(4) -0.006(3) 0.003(3) -0.008(4)
N7B 0.032(4) 0.022(4) 0.031(4) -0.001(3) 0.003(3) -0.004(4)
N8B 0.034(4) 0.034(5) 0.022(4) 0.007(3) -0.002(3) 0.000(4)
N9B 0.025(4) 0.032(4) 0.012(3) -0.008(3) 0.004(3) -0.001(3)
N10B 0.041(5) 0.025(4) 0.037(4) -0.007(3) 0.007(3) -0.013(4)
C1B 0.034(5) 0.046(6) 0.014(4) 0.008(4) 0.005(4) 0.002(5)
C2B 0.033(5) 0.023(5) 0.016(4) -0.006(4) -0.001(3) 0.016(4)
C3B 0.065(7) 0.021(5) 0.033(6) -0.005(4) -0.012(5) 0.011(5)
C4B 0.060(7) 0.060(8) 0.028(6) -0.012(5) -0.011(5) 0.014(6)
C5B 0.063(8) 0.076(9) 0.011(5) 0.007(5) 0.001(4) 0.034(7)
C6B 0.040(6) 0.076(8) 0.029(5) 0.019(5) -0.007(4) 0.011(6)
C7B 0.010(5) 0.109(10) 0.056(7) 0.057(7) 0.008(4) -0.003(6)
C8B 0.085(12) 0.084(12) 0.38(3) 0.157(17) 0.125(17) 0.062(10)
C9B 0.191(17) 0.061(9) 0.033(7) 0.025(6) 0.020(7) 0.086(10)
C10B 0.118(13) 0.092(12) 0.48(3) 0.191(18) -0.219(19) -0.083(11)
C11B 0.037(5) 0.029(5) 0.023(5) 0.005(4) 0.007(4) -0.002(5)
C12B 0.032(5) 0.025(5) 0.017(4) 0.000(4) 0.000(3) -0.002(4)
C13B 0.142(12) 0.059(8) 0.044(7) 0.018(6) 0.035(7) 0.064(8)
C14B 0.193(16) 0.023(6) 0.114(11) 0.020(7) -0.130(11) -0.008(8)
C15B 0.050(7) 0.023(6) 0.083(8) -0.016(6) -0.014(6) 0.003(5)
C16B 0.037(6) 0.042(6) 0.030(5) -0.008(4) 0.002(4) -0.008(5)
C17B 0.029(5) 0.020(5) 0.016(4) 0.002(4) 0.007(3) 0.001(4)
C18B 0.030(5) 0.026(5) 0.030(5) -0.001(4) -0.004(4) -0.010(4)
C19B 0.022(5) 0.040(6) 0.023(5) 0.012(4) -0.011(3) -0.001(4)
C20B 0.023(5) 0.036(5) 0.030(5) 0.010(4) 0.004(4) -0.001(4)
C21B 0.019(5) 0.049(6) 0.030(5) -0.006(4) -0.002(4) -0.016(5)
C22B 0.032(6) 0.042(6) 0.024(5) 0.005(4) 0.009(4) -0.002(5)
C23B 0.025(5) 0.037(6) 0.039(5) -0.004(4) 0.002(4) 0.008(5)
C24B 0.026(5) 0.032(5) 0.018(4) 0.004(4) -0.011(3) -0.010(4)
C25B 0.022(5) 0.028(5) 0.030(5) -0.003(4) 0.001(4) -0.003(4)
C26B 0.047(6) 0.028(5) 0.023(5) -0.004(4) 0.000(4) -0.006(5)
C27B 0.038(6) 0.039(6) 0.029(5) 0.006(4) -0.010(4) -0.011(5)
C28B 0.017(4) 0.032(5) 0.036(5) 0.015(4) -0.001(4) -0.004(4)
C29B 0.049(7) 0.033(6) 0.037(6) 0.006(5) -0.009(5) -0.003(5)
C30B 0.022(5) 0.025(5) 0.077(8) 0.007(5) -0.007(5) 0.003(4)
C31B 0.032(5) 0.010(4) 0.036(5) 0.007(4) 0.009(4) 0.004(4)
C32B 0.022(5) 0.019(5) 0.033(5) -0.003(4) -0.003(4) 0.006(4)
C33B 0.025(6) 0.038(6) 0.068(8) 0.007(5) -0.016(5) -0.011(5)
C34B 0.023(5) 0.023(5) 0.057(6) -0.001(4) 0.010(4) 0.002(4)
C35B 0.035(6) 0.036(6) 0.029(5) 0.008(4) 0.008(4) 0.000(5)
C36B 0.037(5) 0.029(5) 0.019(4) -0.005(4) -0.006(4) -0.002(4)
Cl1A 0.0328(13) 0.0404(14) 0.0275(11) -0.0078(10) -0.0011(9) 0.0053(11)
O11A 0.052(4) 0.051(4) 0.026(3) 0.001(3) -0.007(3) 0.018(4)
O12A 0.026(3) 0.048(4) 0.028(3) -0.002(3) 0.000(3) 0.002(3)
O13A 0.045(4) 0.035(4) 0.079(5) 0.024(4) -0.003(4) -0.009(4)
O14A 0.047(4) 0.053(5) 0.038(4) -0.017(3) 0.001(3) -0.007(3)
Cl2A 0.103(3) 0.0592(19) 0.0351(15) -0.0132(13) -0.0048(14) 0.0062(18)
O21A 0.118(9) 0.50(3) 0.039(5) -0.004(10) 0.036(6) 0.154(13)
O22A 0.041(4) 0.048(4) 0.024(3) -0.014(3) -0.003(3) -0.001(3)
O23A 0.292(16) 0.059(6) 0.062(6) -0.003(5) -0.024(8) 0.014(8)
O24A 0.096(6) 0.079(6) 0.067(5) 0.027(5) -0.049(5) -0.022(5)
Cl3A 0.0474(15) 0.0336(14) 0.0553(16) -0.0003(13) -0.0199(12) 0.0049(13)
O31A 0.071(5) 0.057(5) 0.055(5) 0.019(4) -0.011(4) 0.032(4)
O32A 0.073(6) 0.128(9) 0.161(9) 0.113(8) 0.020(6) 0.014(6)
O33A 0.088(6) 0.075(6) 0.085(6) -0.007(5) -0.030(5) -0.047(5)
O34A 0.115(8) 0.099(8) 0.133(8) -0.097(7) -0.063(6) 0.060(6)
Cl4A 0.076(2) 0.0330(15) 0.104(2) 0.0093(16) -0.0487(17) -0.0082(16)
O41A 0.047(4) 0.045(4) 0.045(4) -0.009(3) -0.009(3) -0.004(3)
O42A 0.091(6) 0.024(4) 0.083(5) 0.004(4) -0.031(4) -0.004(4)
O43A 0.051(6) 0.072(7) 0.328(16) 0.003(8) -0.088(8) -0.016(5)
O44A 0.206(11) 0.110(8) 0.042(5) 0.002(5) -0.071(6) 0.012(8)
Cl1B 0.0360(13) 0.0336(13) 0.0246(11) 0.0003(10) -0.0017(9) 0.0027(11)
O11B 0.060(4) 0.048(4) 0.025(3) -0.002(3) 0.009(3) 0.012(4)
O12B 0.028(3) 0.045(4) 0.035(3) 0.014(3) -0.007(3) 0.009(3)
O13B 0.034(4) 0.035(4) 0.070(4) -0.015(3) -0.003(3) -0.004(3)
O14B 0.051(4) 0.049(4) 0.026(3) 0.015(3) -0.017(3) -0.003(3)
Cl2B 0.0510(18) 0.211(4) 0.0197(14) 0.0011(18) -0.0042(11) -0.063(2)
O21B 0.084(8) 0.52(3) 0.106(9) -0.105(15) 0.036(7) -0.011(14)
O22B 0.038(4) 0.087(6) 0.032(4) -0.008(4) -0.004(3) 0.005(4)
O23B 0.265(15) 0.243(15) 0.127(9) 0.152(10) -0.150(10) -0.234(14)
O24B 0.072(6) 0.182(10) 0.047(5) 0.024(5) -0.019(4) -0.075(6)
Cl3B 0.0436(14) 0.0317(13) 0.0351(13) 0.0024(11) 0.0115(10) 0.0023(12)
O31B 0.062(5) 0.066(5) 0.038(4) -0.011(4) 0.002(3) 0.028(4)
O32B 0.053(5) 0.121(7) 0.068(5) -0.067(5) -0.011(4) 0.021(5)
O33B 0.070(5) 0.064(5) 0.065(5) -0.021(4) 0.035(4) -0.024(4)
O34B 0.098(7) 0.062(6) 0.081(5) 0.042(5) 0.029(5) 0.027(5)
Cl4B 0.0785(19) 0.0306(13) 0.0345(13) 0.0004(11) 0.0186(12) -0.0014(14)
O41B 0.036(4) 0.040(4) 0.046(4) 0.019(3) 0.007(3) -0.004(3)
O42B 0.048(5) 0.044(5) 0.268(13) 0.016(7) 0.026(6) -0.015(4)
O43B 0.088(5) 0.032(4) 0.050(4) 0.013(3) 0.005(4) 0.012(4)
O44B 0.329(16) 0.060(6) 0.021(4) 0.000(4) -0.014(6) 0.047(8)
O1WA 0.056(4) 0.042(4) 0.035(4) 0.001(3) -0.004(3) -0.002(3)
O1WB 0.058(4) 0.033(4) 0.032(3) 0.000(3) 0.003(3) 0.004(3)
O2WA 0.047(4) 0.023(3) 0.039(4) 0.001(3) 0.007(3) -0.005(3)
O2WB 0.037(4) 0.033(4) 0.044(4) -0.002(3) 0.001(3) -0.006(3)
O3WA 0.108(7) 0.075(6) 0.092(6) 0.003(5) 0.060(5) 0.001(5)
O3WB 0.080(7) 0.267(17) 0.080(7) -0.034(7) 0.040(5) -0.026(8)
O4W 0.156(9) 0.132(9) 0.055(5) 0.038(5) -0.062(5) -0.093(7)

loop_
_atom_type_symbol
_atom_type_description
_atom_type_scat_dispersion_real
_atom_type_scat_dispersion_imag
_atom_type_scat_source
C C 0.0181 0.0091 'International Tables Vol C Tables 4.2.6.8 and 6.1.1.4'
H H 0.0000 0.0000 'International Tables Vol C Tables 4.2.6.8 and 6.1.1.4'
N N 0.0311 0.0180 'International Tables Vol C Tables 4.2.6.8 and 6.1.1.4'
O O 0.0492 0.0322 'International Tables Vol C Tables 4.2.6.8 and 6.1.1.4'
Cl Cl 0.3639 0.7018 'International Tables Vol C Tables 4.2.6.8 and 6.1.1.4'
Cu Cu -1.9646 0.5888 'International Tables Vol C Tables 4.2.6.8 and 6.1.1.4'

loop_
_geom_angle_atom_site_label_1
_geom_angle_atom_site_label_2
_geom_angle_atom_site_label_3
_geom_angle
O1A Cu1A N4A 156.2(2)
O1A Cu1A N5A 89.2(2)
N4A Cu1A N5A 90.1(2)
O1A Cu1A N2A 97.1(2)
N4A Cu1A N2A 83.2(3)
N5A Cu1A N2A 173.2(3)
O1A Cu1A N3A 89.3(2)
N4A Cu1A N3A 114.3(3)
N5A Cu1A N3A 99.7(2)
N2A Cu1A N3A 82.8(3)
O2A Cu2A N7A 157.4(2)
O2A Cu2A N6A 90.0(2)
N7A Cu2A N6A 89.3(3)
O2A Cu2A N9A 96.2(2)
N7A Cu2A N9A 84.0(3)
N6A Cu2A N9A 173.3(3)
O2A Cu2A N8A 88.9(2)
N7A Cu2A N8A 113.4(3)
N6A Cu2A N8A 99.7(2)
N9A Cu2A N8A 83.2(2)
C1A O1A Cu1A 124.9(5)
C33A O2A Cu2A 124.5(5)
C7A N1A C8A 115.6(6)
C13A N2A C9A 110.7(6)
C13A N2A C10A 108.9(6)
C9A N2A C10A 106.9(6)
C13A N2A Cu1A 104.9(5)
C9A N2A Cu1A 118.8(5)
C10A N2A Cu1A 106.2(5)
C12A N3A C11A 112.6(6)
C12A N3A Cu1A 110.4(5)
C11A N3A Cu1A 106.9(5)
C15A N4A C14A 109.6(6)
C15A N4A Cu1A 116.1(5)
C14A N4A Cu1A 111.9(4)
C18A N5A C17A 110.5(6)
C18A N5A Cu1A 122.0(5)
C17A N5A Cu1A 110.7(5)
C20A N6A C19A 110.3(6)
C20A N6A Cu2A 110.5(5)
C19A N6A Cu2A 121.0(4)
C22A N7A C23A 111.8(7)
C22A N7A Cu2A 112.5(5)
C23A N7A Cu2A 112.6(5)
C27A N8A C26A 116.1(6)
C27A N8A Cu2A 108.4(5)
C26A N8A Cu2A 105.1(4)
C36A N9A C24A 109.6(6)
C36A N9A C25A 108.3(6)
C24A N9A C25A 109.5(6)
C36A N9A Cu2A 118.9(5)
C24A N9A Cu2A 104.5(5)
C25A N9A Cu2A 105.7(5)
C35A N10A C34A 117.0(6)
O1A C1A C6A 119.8(7)
O1A C1A C2A 120.6(7)
C6A C1A C2A 119.6(7)
C3A C2A C1A 118.2(7)
C3A C2A C12A 120.3(8)
C1A C2A C12A 121.5(7)
C2A C3A C4A 121.4(9)
C5A C4A C3A 119.9(8)
C4A C5A C6A 120.4(8)
C5A C6A C1A 120.1(8)
C5A C6A C7A 119.8(7)
C1A C6A C7A 120.0(7)
N1A C7A C6A 112.3(7)
C9A C8A N1A 111.9(6)
N2A C9A C8A 110.5(6)
N2A C10A C11A 109.6(6)
N3A C11A C10A 111.0(6)
N3A C12A C2A 111.7(7)
C14A C13A N2A 111.4(7)
C13A C14A N4A 109.4(6)
N4A C15A C16A 113.0(7)
C15A C16A C17A 114.3(6)
N5A C17A C16A 113.6(7)
N5A C18A C19A 115.8(6)
C18A C19A N6A 112.9(6)
N6A C20A C21A 114.5(6)
C22A C21A C20A 113.1(8)
N7A C22A C21A 113.4(7)
N7A C23A C24A 107.9(7)
N9A C24A C23A 111.0(6)
N9A C25A C26A 108.5(7)
N8A C26A C25A 112.5(7)
N8A C27A C28A 111.0(6)
C29A C28A C33A 117.0(8)
C29A C28A C27A 121.4(7)
C33A C28A C27A 121.5(7)
C28A C29A C30A 123.1(8)
C31A C30A C29A 117.8(9)
C30A C31A C32A 121.8(8)
C31A C32A C33A 118.7(7)
C31A C32A C34A 119.5(7)
C33A C32A C34A 121.6(7)
O2A C33A C28A 120.4(7)
O2A C33A C32A 118.1(7)
C28A C33A C32A 121.4(7)
C32A C34A N10A 112.8(7)
N10A C35A C36A 110.9(7)
N9A C36A C35A 113.1(7)
O1B Cu1B N4B 156.4(3)
O1B Cu1B N5B 90.7(2)
N4B Cu1B N5B 90.0(3)
O1B Cu1B N2B 96.2(3)
N4B Cu1B N2B 83.3(3)
N5B Cu1B N2B 173.1(3)
O1B Cu1B N3B 90.2(2)
N4B Cu1B N3B 113.0(3)
N5B Cu1B N3B 99.0(2)
N2B Cu1B N3B 82.1(2)
O2B Cu2B N7B 155.9(2)
O2B Cu2B N6B 88.4(3)
N7B Cu2B N6B 90.1(3)
O2B Cu2B N9B 96.7(2)
N7B Cu2B N9B 84.5(3)
N6B Cu2B N9B 174.6(3)
O2B Cu2B N8B 90.9(2)
N7B Cu2B N8B 113.1(3)
N6B Cu2B N8B 98.3(2)
N9B Cu2B N8B 83.7(2)
C1B O1B Cu1B 124.3(5)
C32B O2B Cu2B 125.2(5)
C8B N1B C7B 134.2(15)
C9B N2B C13B 108.4(9)
C9B N2B C10B 107.6(12)
C13B N2B C10B 107.7(13)
C9B N2B Cu1B 121.5(7)
C13B N2B Cu1B 105.7(6)
C10B N2B Cu1B 105.3(6)
C11B N3B C12B 115.3(6)
C11B N3B Cu1B 108.6(5)
C12B N3B Cu1B 109.4(5)
C15B N4B C14B 112.1(10)
C15B N4B Cu1B 114.5(6)
C14B N4B Cu1B 111.4(7)
C17B N5B C18B 109.5(6)
C17B N5B Cu1B 112.1(5)
C18B N5B Cu1B 122.3(5)
C19B N6B C20B 109.4(6)
C19B N6B Cu2B 120.7(5)
C20B N6B Cu2B 110.7(5)
C22B N7B C23B 109.0(6)
C22B N7B Cu2B 114.3(5)
C23B N7B Cu2B 111.4(5)
C27B N8B C26B 111.5(7)
C27B N8B Cu2B 108.9(5)
C26B N8B Cu2B 106.5(4)
C36B N9B C24B 109.0(6)
C36B N9B C25B 108.5(6)
C24B N9B C25B 109.7(6)
C36B N9B Cu2B 119.3(5)
C24B N9B Cu2B 105.2(5)
C25B N9B Cu2B 104.8(5)
C34B N10B C35B 113.3(6)
O1B C1B C2B 122.6(7)
O1B C1B C6B 119.1(8)
C2B C1B C6B 118.3(8)
C3B C2B C1B 118.3(8)
C3B C2B C12B 120.6(8)
C1B C2B C12B 121.1(7)
C4B C3B C2B 122.9(10)
C5B C4B C3B 119.8(9)
C4B C5B C6B 120.5(9)
C5B C6B C1B 119.7(10)
C5B C6B C7B 121.9(9)
C1B C6B C7B 118.4(9)
N1B C7B C6B 114.4(9)
N1B C8B C9B 135(2)
C8B C9B N2B 127.9(15)
C11B C10B N2B 123.3(13)
C10B C11B N3B 113.3(8)
N3B C12B C2B 111.5(6)
C14B C13B N2B 120.8(9)
C13B C14B N4B 115.1(11)
N4B C15B C16B 112.5(8)
C17B C16B C15B 117.1(7)
N5B C17B C16B 113.7(7)
N5B C18B C19B 114.5(6)
N6B C19B C18B 112.0(7)
N6B C20B C21B 113.4(6)
C22B C21B C20B 116.0(7)
N7B C22B C21B 110.3(7)
C24B C23B N7B 109.1(7)
C23B C24B N9B 110.6(6)
C26B C25B N9B 111.2(6)
N8B C26B C25B 109.4(7)
N8B C27B C28B 113.9(7)
C32B C28B C29B 117.9(7)
C32B C28B C27B 122.1(7)
C29B C28B C27B 119.9(8)
C33B C29B C28B 122.2(9)
C33B C30B C31B 122.3(9)
C32B C31B C30B 118.5(8)
C32B C31B C34B 120.5(8)
C30B C31B C34B 121.0(8)
O2B C32B C31B 119.6(7)
O2B C32B C28B 120.2(7)
C31B C32B C28B 120.2(8)
C29B C33B C30B 118.7(9)
C31B C34B N10B 112.7(7)
C36B C35B N10B 111.3(7)
N9B C36B C35B 112.8(7)
O12A Cl1A O11A 109.8(3)
O12A Cl1A O14A 108.7(4)
O11A Cl1A O14A 109.8(4)
O12A Cl1A O13A 109.7(4)
O11A Cl1A O13A 110.7(4)
O14A Cl1A O13A 108.1(4)
O21A Cl2A O22A 111.5(6)
O21A Cl2A O23A 115.3(9)
O22A Cl2A O23A 107.0(4)
O21A Cl2A O24A 110.5(7)
O22A Cl2A O24A 108.6(5)
O23A Cl2A O24A 103.6(6)
O34A Cl3A O32A 109.8(7)
O34A Cl3A O31A 112.8(5)
O32A Cl3A O31A 111.7(5)
O34A Cl3A O33A 107.2(6)
O32A Cl3A O33A 106.6(6)
O31A Cl3A O33A 108.5(5)
O43A Cl4A O41A 113.4(7)
O43A Cl4A O42A 110.3(6)
O41A Cl4A O42A 109.3(4)
O43A Cl4A O44A 106.2(7)
O41A Cl4A O44A 110.0(5)
O42A Cl4A O44A 107.5(6)
O11B Cl1B O13B 112.0(4)
O11B Cl1B O14B 109.0(4)
O13B Cl1B O14B 108.0(4)
O11B Cl1B O12B 110.2(4)
O13B Cl1B O12B 109.1(4)
O14B Cl1B O12B 108.5(4)
O23B Cl2B O22B 113.4(6)
O23B Cl2B O24B 117.2(7)
O22B Cl2B O24B 112.4(4)
O23B Cl2B O21B 105.2(10)
O22B Cl2B O21B 103.1(8)
O24B Cl2B O21B 103.7(7)
O33B Cl3B O34B 107.7(5)
O33B Cl3B O32B 107.4(5)
O34B Cl3B O32B 111.3(5)
O33B Cl3B O31B 109.3(4)
O34B Cl3B O31B 110.5(4)
O32B Cl3B O31B 110.5(4)
O41B Cl4B O44B 108.3(5)
O41B Cl4B O42B 109.0(5)
O44B Cl4B O42B 109.6(8)
O41B Cl4B O43B 110.2(4)
O44B Cl4B O43B 109.0(5)
O42B Cl4B O43B 110.7(5)

loop_
_geom_bond_atom_site_label_1
_geom_bond_atom_site_label_2
_geom_bond_distance
Cu1A O1A 1.966(5)
Cu1A N4A 2.024(6)
Cu1A N5A 2.059(6)
Cu1A N2A 2.117(7)
Cu1A N3A 2.228(7)
Cu2A O2A 1.950(5)
Cu2A N7A 2.039(7)
Cu2A N6A 2.050(6)
Cu2A N9A 2.097(7)
Cu2A N8A 2.261(6)
O1A C1A 1.345(9)
O2A C33A 1.334(9)
N1A C7A 1.514(10)
N1A C8A 1.528(9)
N2A C13A 1.480(10)
N2A C9A 1.490(9)
N2A C10A 1.516(10)
N3A C12A 1.470(10)
N3A C11A 1.497(10)
N4A C15A 1.481(10)
N4A C14A 1.507(9)
N5A C18A 1.479(9)
N5A C17A 1.494(9)
N6A C20A 1.472(9)
N6A C19A 1.533(9)
N7A C22A 1.468(10)
N7A C23A 1.513(11)
N8A C27A 1.447(10)
N8A C26A 1.475(10)
N9A C36A 1.477(10)
N9A C24A 1.505(10)
N9A C25A 1.526(10)
N10A C35A 1.491(10)
N10A C34A 1.537(10)
C1A C6A 1.391(11)
C1A C2A 1.415(11)
C2A C3A 1.381(11)
C2A C12A 1.507(10)
C3A C4A 1.390(11)
C4A C5A 1.360(13)
C5A C6A 1.387(11)
C6A C7A 1.550(12)
C8A C9A 1.515(10)
C10A C11A 1.532(11)
C13A C14A 1.473(11)
C15A C16A 1.505(11)
C16A C17A 1.542(10)
C18A C19A 1.497(11)
C20A C21A 1.510(11)
C21A C22A 1.506(12)
C23A C24A 1.529(12)
C25A C26A 1.536(11)
C27A C28A 1.493(11)
C28A C29A 1.405(12)
C28A C33A 1.405(10)
C29A C30A 1.407(12)
C30A C31A 1.390(12)
C31A C32A 1.398(11)
C32A C33A 1.420(10)
C32A C34A 1.488(10)
C35A C36A 1.522(10)
Cu1B O1B 1.967(6)
Cu1B N4B 2.027(7)
Cu1B N5B 2.032(6)
Cu1B N2B 2.120(7)
Cu1B N3B 2.225(6)
Cu2B O2B 1.939(5)
Cu2B N7B 2.020(7)
Cu2B N6B 2.042(7)
Cu2B N9B 2.075(7)
Cu2B N8B 2.224(6)
O1B C1B 1.346(10)
O2B C32B 1.355(9)
N1B C8B 1.28(2)
N1B C7B 1.505(18)
N2B C9B 1.451(13)
N2B C13B 1.453(13)
N2B C10B 1.473(14)
N3B C11B 1.469(10)
N3B C12B 1.485(9)
N4B C15B 1.475(12)
N4B C14B 1.483(11)
N5B C17B 1.479(9)
N5B C18B 1.499(10)
N6B C19B 1.512(10)
N6B C20B 1.517(9)
N7B C22B 1.507(10)
N7B C23B 1.524(10)
N8B C27B 1.481(10)
N8B C26B 1.495(10)
N9B C36B 1.484(10)
N9B C24B 1.500(9)
N9B C25B 1.520(9)
N10B C34B 1.504(11)
N10B C35B 1.550(11)
C1B C2B 1.400(12)
C1B C6B 1.409(11)
C2B C3B 1.376(11)
C2B C12B 1.514(10)
C3B C4B 1.356(12)
C4B C5B 1.340(15)
C5B C6B 1.398(13)
C6B C7B 1.544(14)
C8B C9B 1.321(17)
C10B C11B 1.371(15)
C13B C14B 1.347(14)
C15B C16B 1.509(12)
C16B C17B 1.506(11)
C18B C19B 1.513(10)
C20B C21B 1.540(11)
C21B C22B 1.527(12)
C23B C24B 1.497(11)
C25B C26B 1.514(10)
C27B C28B 1.489(11)
C28B C32B 1.407(11)
C28B C29B 1.414(12)
C29B C33B 1.360(13)
C30B C33B 1.363(13)
C30B C31B 1.406(11)
C31B C32B 1.389(11)
C31B C34B 1.482(11)
C35B C36B 1.495(10)
Cl1A O12A 1.433(6)
Cl1A O11A 1.436(5)
Cl1A O14A 1.447(6)
Cl1A O13A 1.450(6)
Cl2A O21A 1.329(10)
Cl2A O22A 1.421(6)
Cl2A O23A 1.472(11)
Cl2A O24A 1.473(8)
Cl3A O34A 1.382(8)
Cl3A O32A 1.399(8)
Cl3A O31A 1.420(7)
Cl3A O33A 1.430(7)
Cl4A O43A 1.359(9)
Cl4A O41A 1.430(6)
Cl4A O42A 1.432(7)
Cl4A O44A 1.488(9)
Cl1B O11B 1.408(5)
Cl1B O13B 1.431(6)
Cl1B O14B 1.454(6)
Cl1B O12B 1.468(6)
Cl2B O23B 1.286(10)
Cl2B O22B 1.408(7)
Cl2B O24B 1.418(7)
Cl2B O21B 1.530(16)
Cl3B O33B 1.417(7)
Cl3B O34B 1.420(7)
Cl3B O32B 1.430(6)
Cl3B O31B 1.440(7)
Cl4B O41B 1.403(6)
Cl4B O44B 1.414(8)
Cl4B O42B 1.421(9)
Cl4B O43B 1.444(7)
